data_4102564
loop_
_publ_author_name
'Porino Va'
'Erica L. Campbell'
'William M. Robertson'
'Dale L. Boger'

_publ_section_title
;
 Total Synthesis and Evaluation of a Key Series of C5-Substituted
 Vinblastine Derivatives
;
_journal_name_full 'Journal of the American Chemical Society'
_journal_page_first 8489
_journal_page_last 8495
_journal_paper_doi 10.1021/ja1027748
_journal_volume 132
_journal_year 2010
_chemical_formula_sum 'C22 H26 N2 O4 S'
_chemical_formula_weight 414.51
_chemical_name_systematic
; 
 ? 
;
_space_group_IT_number 19
_symmetry_cell_setting orthorhombic
_symmetry_space_group_name_Hall 'P 2ac 2ab'
_symmetry_space_group_name_H-M 'P 21 21 21'
_atom_sites_solution_hydrogens geom
_atom_sites_solution_primary direct
_atom_sites_solution_secondary difmap
_audit_creation_method SHELXL-97
_cell_angle_alpha 90.00
_cell_angle_beta 90.00
_cell_angle_gamma 90.00
_cell_formula_units_Z 4
_cell_length_a 8.1985(16)
_cell_length_b 15.429(3)
_cell_length_c 17.096(3)
_cell_measurement_reflns_used 9637
_cell_measurement_temperature 296(2)
_cell_measurement_theta_max 27.92
_cell_measurement_theta_min 2.64
_cell_volume 2162.6(7)
_computing_cell_refinement 'Bruker SAINT+'
_computing_data_collection 'Bruker SMART'
_computing_data_reduction 'Bruker SAINT+'
_computing_molecular_graphics 'Bruker SHELXTL'
_computing_publication_material 'Bruker SHELXTL'
_computing_structure_refinement 'SHELXL-97 (Sheldrick, 1997)'
_computing_structure_solution 'SHELXS-97 (Sheldrick, 1997)'
_diffrn_ambient_temperature 296(2)
_diffrn_measured_fraction_theta_full 0.999
_diffrn_measured_fraction_theta_max 0.999
_diffrn_measurement_device_type 'CCD area detector'
_diffrn_measurement_method 'phi and omega scans'
_diffrn_radiation_monochromator graphite
_diffrn_radiation_source 'fine-focus sealed tube'
_diffrn_radiation_type MoK\a
_diffrn_radiation_wavelength 0.71073
_diffrn_reflns_av_R_equivalents 0.0292
_diffrn_reflns_av_sigmaI/netI 0.0244
_diffrn_reflns_limit_h_max 9
_diffrn_reflns_limit_h_min -9
_diffrn_reflns_limit_k_max 18
_diffrn_reflns_limit_k_min -18
_diffrn_reflns_limit_l_max 20
_diffrn_reflns_limit_l_min -20
_diffrn_reflns_number 15846
_diffrn_reflns_theta_full 25.00
_diffrn_reflns_theta_max 25.00
_diffrn_reflns_theta_min 1.78
_diffrn_standards_decay_% 1
_exptl_absorpt_coefficient_mu 0.180
_exptl_absorpt_correction_T_max 0.9736
_exptl_absorpt_correction_T_min 0.9582
_exptl_absorpt_correction_type multi-scan
_exptl_absorpt_process_details 'SADABS (Sheldrick, 1999)'
_exptl_crystal_colour Colorless
_exptl_crystal_density_diffrn 1.273
_exptl_crystal_density_meas 0
_exptl_crystal_density_method 'not measured'
_exptl_crystal_description Parallalepip
_exptl_crystal_F_000 880
_exptl_crystal_size_max 0.24
_exptl_crystal_size_mid 0.18
_exptl_crystal_size_min 0.15
_refine_diff_density_max 0.313
_refine_diff_density_min -0.254
_refine_diff_density_rms 0.049
_refine_ls_abs_structure_details 'Flack H D (1983), Acta Cryst. A39, 876-881'
_refine_ls_abs_structure_Flack 0.08(12)
_refine_ls_extinction_method none
_refine_ls_goodness_of_fit_ref 1.157
_refine_ls_hydrogen_treatment constr
_refine_ls_matrix_type full
_refine_ls_number_parameters 266
_refine_ls_number_reflns 3812
_refine_ls_number_restraints 0
_refine_ls_restrained_S_all 1.157
_refine_ls_R_factor_all 0.0584
_refine_ls_R_factor_gt 0.0556
_refine_ls_shift/su_max 0.034
_refine_ls_shift/su_mean 0.005
_refine_ls_structure_factor_coef Fsqd
_refine_ls_weighting_details 'calc w=1/[\s^2^(Fo^2^)+(0.0750P)^2^+0.6400P] where P=(Fo^2^+2Fc^2^)/3'
_refine_ls_weighting_scheme calc
_refine_ls_wR_factor_gt 0.1408
_refine_ls_wR_factor_ref 0.1431
_reflns_number_gt 3622
_reflns_number_total 3812
_reflns_threshold_expression >2sigma(I)
_cod_data_source_file ja1027748_si_002.cif
_cod_data_source_block pa57
_cod_depositor_comments
;
The following automatic conversions were performed:

'_exptl_absorpt_correction_type' value 'Multi-scan' changed to
'multi-scan' according to the built-in table from CIF Core dictionary
named 'cif_core.dic' version 2.4.1 from 2010-06-29.

Automatic conversion script
Id: cif_fix_values 1715 2011-07-08 13:25:40Z adriana 
;
_cod_original_cell_volume 2162.5(7)
_cod_database_code 4102564

loop_
_symmetry_equiv_pos_as_xyz
'x, y, z'
'-x+1/2, -y, z+1/2'
'-x, y+1/2, -z+1/2'
'x+1/2, -y+1/2, -z'

loop_
_atom_site_label
_atom_site_type_symbol
_atom_site_fract_x
_atom_site_fract_y
_atom_site_fract_z
_atom_site_U_iso_or_equiv
_atom_site_adp_type
_atom_site_occupancy
_atom_site_symmetry_multiplicity
_atom_site_calc_flag
_atom_site_refinement_flags
S1 S 0.37752(14) 0.33691(7) 0.69241(5) 0.0682(3) Uani 1 1 d .
O1 O 0.4858(3) 0.32864(13) 0.42346(11) 0.0451(5) Uani 1 1 d .
O2 O 1.0633(4) 0.71617(18) 0.46051(16) 0.0721(8) Uani 1 1 d .
O3 O 0.5519(7) 0.3477(3) 0.22015(17) 0.156(2) Uani 1 1 d .
O4 O 0.4295(4) 0.2521(2) 0.29095(17) 0.0960(12) Uani 1 1 d .
N1 N 0.7850(3) 0.47063(16) 0.33752(14) 0.0424(6) Uani 1 1 d .
N2 N 0.5149(3) 0.36677(16) 0.55657(14) 0.0418(6) Uani 1 1 d .
C1 C 0.8507(4) 0.5317(2) 0.53769(17) 0.0453(7) Uani 1 1 d .
H1 H 0.8253 0.5090 0.5866 0.068 Uiso 1 1 calc R
C2 C 0.9370(4) 0.6076(2) 0.53242(19) 0.0518(8) Uani 1 1 d .
H2 H 0.9683 0.6368 0.5776 0.078 Uiso 1 1 calc R
C3 C 0.9775(4) 0.6409(2) 0.45907(19) 0.0487(7) Uani 1 1 d .
C4 C 0.9315(4) 0.5984(2) 0.39127(18) 0.0445(7) Uani 1 1 d .
H4 H 0.9587 0.6205 0.3423 0.067 Uiso 1 1 calc R
C5 C 0.8433(3) 0.52148(18) 0.39846(16) 0.0372(6) Uani 1 1 d .
C6 C 0.8013(3) 0.48846(19) 0.47084(17) 0.0376(6) Uani 1 1 d .
C7 C 0.7133(4) 0.40421(18) 0.46046(16) 0.0365(6) Uani 1 1 d .
C8 C 0.7147(4) 0.39195(18) 0.37023(16) 0.0396(7) Uani 1 1 d .
H8 H 0.7796 0.3411 0.3556 0.059 Uiso 1 1 calc R
C9 C 0.5293(4) 0.3757(2) 0.35406(17) 0.0482(8) Uani 1 1 d .
C10 C 0.4301(4) 0.4596(2) 0.3626(2) 0.0543(9) Uani 1 1 d .
H10A H 0.3243 0.4543 0.3377 0.081 Uiso 1 1 calc R
H10B H 0.4877 0.5085 0.3400 0.081 Uiso 1 1 calc R
C11 C 0.4128(4) 0.4697(2) 0.45225(19) 0.0455(7) Uani 1 1 d .
C12 C 0.5282(4) 0.39710(18) 0.47764(16) 0.0373(6) Uani 1 1 d .
C13 C 0.7773(4) 0.3282(2) 0.51051(18) 0.0487(7) Uani 1 1 d .
H13A H 0.7720 0.2743 0.4814 0.073 Uiso 1 1 calc R
H13B H 0.8895 0.3383 0.5261 0.073 Uiso 1 1 calc R
C14 C 0.6672(4) 0.3245(2) 0.58140(18) 0.0529(8) Uani 1 1 d .
H14A H 0.6472 0.2650 0.5968 0.079 Uiso 1 1 calc R
H14B H 0.7158 0.3552 0.6251 0.079 Uiso 1 1 calc R
C15 C 0.3838(4) 0.3762(2) 0.60198(18) 0.0478(7) Uani 1 1 d .
C16 C 0.2428(4) 0.4256(3) 0.5685(2) 0.0658(10) Uani 1 1 d .
H16A H 0.2390 0.4819 0.5936 0.099 Uiso 1 1 calc R
H16B H 0.1432 0.3952 0.5822 0.099 Uiso 1 1 calc R
C17 C 0.2439(4) 0.4393(3) 0.4810(2) 0.0582(9) Uani 1 1 d .
H17A H 0.1626 0.4823 0.4672 0.087 Uiso 1 1 calc R
H17B H 0.2153 0.3855 0.4550 0.087 Uiso 1 1 calc R
C18 C 1.1097(8) 0.7539(3) 0.3889(3) 0.0951(16) Uani 1 1 d .
H18A H 1.1851 0.7164 0.3625 0.143 Uiso 1 1 calc R
H18B H 1.1607 0.8089 0.3985 0.143 Uiso 1 1 calc R
H18C H 1.0149 0.7622 0.3568 0.143 Uiso 1 1 calc R
C19 C 0.8752(6) 0.4635(3) 0.2652(2) 0.0742(12) Uani 1 1 d .
H19A H 0.8994 0.5205 0.2457 0.111 Uiso 1 1 calc R
H19B H 0.8111 0.4327 0.2274 0.111 Uiso 1 1 calc R
H19C H 0.9752 0.4328 0.2745 0.111 Uiso 1 1 calc R
C20 C 0.4994(6) 0.3257(3) 0.2807(2) 0.0706(12) Uani 1 1 d .
C21 C 0.4054(10) 0.1991(4) 0.2214(3) 0.140(3) Uani 1 1 d .
H21A H 0.3182 0.2229 0.1907 0.210 Uiso 1 1 calc R
H21B H 0.3783 0.1410 0.2367 0.210 Uiso 1 1 calc R
H21C H 0.5038 0.1985 0.1910 0.210 Uiso 1 1 calc R
C22 C 0.4491(4) 0.5604(2) 0.4822(3) 0.0652(11) Uani 1 1 d .
H22A H 0.4657 0.5585 0.5378 0.098 Uiso 1 1 calc R
H22B H 0.3588 0.5978 0.4705 0.098 Uiso 1 1 calc R
H22C H 0.5457 0.5821 0.4573 0.098 Uiso 1 1 calc R

loop_
_atom_site_aniso_label
_atom_site_aniso_U_11
_atom_site_aniso_U_22
_atom_site_aniso_U_33
_atom_site_aniso_U_23
_atom_site_aniso_U_13
_atom_site_aniso_U_12
S1 0.0774(6) 0.0912(7) 0.0359(4) -0.0014(4) 0.0096(4) -0.0349(6)
O1 0.0552(13) 0.0430(10) 0.0370(10) 0.0033(9) 0.0006(10) -0.0150(10)
O2 0.0820(19) 0.0687(16) 0.0656(16) -0.0150(13) 0.0051(14) -0.0310(14)
O3 0.262(6) 0.167(4) 0.0409(16) -0.004(2) -0.003(3) -0.134(4)
O4 0.120(3) 0.105(2) 0.0630(18) -0.0328(16) 0.0225(17) -0.062(2)
N1 0.0482(15) 0.0467(14) 0.0323(12) -0.0014(10) 0.0005(11) -0.0098(12)
N2 0.0393(13) 0.0495(14) 0.0367(12) 0.0037(11) 0.0006(10) -0.0066(11)
C1 0.0358(15) 0.0656(19) 0.0345(14) -0.0063(14) 0.0040(13) 0.0040(14)
C2 0.0420(17) 0.069(2) 0.0442(17) -0.0206(16) -0.0001(14) -0.0044(16)
C3 0.0449(17) 0.0488(17) 0.0524(18) -0.0102(14) 0.0019(15) -0.0081(15)
C4 0.0483(17) 0.0461(16) 0.0390(15) 0.0008(13) 0.0029(13) -0.0013(14)
C5 0.0348(14) 0.0405(14) 0.0364(14) -0.0038(12) 0.0005(11) 0.0053(11)
C6 0.0247(13) 0.0482(16) 0.0398(15) 0.0005(12) -0.0004(11) 0.0052(11)
C7 0.0360(14) 0.0398(15) 0.0338(14) -0.0005(12) 0.0011(12) 0.0054(12)
C8 0.0494(17) 0.0344(14) 0.0348(15) 0.0003(12) 0.0042(13) 0.0021(13)
C9 0.058(2) 0.0513(18) 0.0349(15) 0.0050(13) -0.0024(14) -0.0185(16)
C10 0.0441(18) 0.067(2) 0.0521(19) 0.0207(16) -0.0116(15) -0.0080(16)
C11 0.0337(15) 0.0491(17) 0.0538(18) 0.0100(14) -0.0047(13) 0.0003(13)
C12 0.0399(15) 0.0380(14) 0.0338(14) 0.0023(11) -0.0002(12) -0.0001(12)
C13 0.0449(17) 0.0493(17) 0.0520(18) 0.0099(15) 0.0004(14) 0.0114(15)
C14 0.059(2) 0.0551(18) 0.0442(17) 0.0162(15) -0.0026(15) 0.0091(16)
C15 0.0423(16) 0.0547(18) 0.0463(16) -0.0094(14) 0.0026(14) -0.0164(15)
C16 0.0326(17) 0.096(3) 0.069(2) -0.009(2) 0.0098(16) -0.0069(18)
C17 0.0309(16) 0.075(2) 0.068(2) 0.0035(19) -0.0071(15) 0.0000(16)
C18 0.122(4) 0.081(3) 0.082(3) -0.013(2) 0.006(3) -0.059(3)
C19 0.103(3) 0.077(2) 0.0431(19) -0.0112(17) 0.022(2) -0.033(2)
C20 0.088(3) 0.087(3) 0.0363(17) -0.0008(17) -0.0009(19) -0.042(2)
C21 0.183(7) 0.152(6) 0.085(3) -0.061(4) 0.028(4) -0.091(5)
C22 0.0439(19) 0.052(2) 0.100(3) 0.005(2) -0.0063(19) 0.0134(16)

loop_
_atom_type_symbol
_atom_type_description
_atom_type_scat_dispersion_real
_atom_type_scat_dispersion_imag
_atom_type_scat_source
C C 0.0033 0.0016 'International Tables Vol C Tables 4.2.6.8 and 6.1.1.4'
H H 0.0000 0.0000 'International Tables Vol C Tables 4.2.6.8 and 6.1.1.4'
N N 0.0061 0.0033 'International Tables Vol C Tables 4.2.6.8 and 6.1.1.4'
O O 0.0106 0.0060 'International Tables Vol C Tables 4.2.6.8 and 6.1.1.4'
S S 0.1246 0.1234 'International Tables Vol C Tables 4.2.6.8 and 6.1.1.4'

loop_
_geom_angle_atom_site_label_1
_geom_angle_atom_site_label_2
_geom_angle_atom_site_label_3
_geom_angle
C9 O1 C12 95.8(2)
C3 O2 C18 118.5(3)
C20 O4 C21 116.4(4)
C5 N1 C19 120.6(3)
C5 N1 C8 108.6(2)
C19 N1 C8 117.9(3)
C15 N2 C12 125.1(3)
C15 N2 C14 124.4(3)
C12 N2 C14 110.6(2)
C2 C1 C6 120.6(3)
C1 C2 C3 119.8(3)
O2 C3 C4 124.2(3)
O2 C3 C2 115.0(3)
C4 C3 C2 120.9(3)
C3 C4 C5 118.1(3)
C6 C5 N1 112.2(3)
C6 C5 C4 121.4(3)
N1 C5 C4 126.3(3)
C5 C6 C1 119.3(3)
C5 C6 C7 109.5(2)
C1 C6 C7 131.1(3)
C6 C7 C13 115.5(2)
C6 C7 C12 120.7(2)
C13 C7 C12 100.0(2)
C6 C7 C8 102.7(2)
C13 C7 C8 117.1(2)
C12 C7 C8 100.8(2)
N1 C8 C7 106.4(2)
N1 C8 C9 116.8(2)
C7 C8 C9 100.8(2)
O1 C9 C20 113.1(3)
O1 C9 C10 102.5(3)
C20 C9 C10 115.4(3)
O1 C9 C8 100.1(2)
C20 C9 C8 113.0(3)
C10 C9 C8 111.2(2)
C9 C10 C11 103.1(2)
C22 C11 C12 117.2(3)
C22 C11 C17 110.4(3)
C12 C11 C17 104.0(2)
C22 C11 C10 114.1(3)
C12 C11 C10 98.7(3)
C17 C11 C10 111.6(3)
N2 C12 O1 110.3(2)
N2 C12 C11 117.3(2)
O1 C12 C11 101.8(2)
N2 C12 C7 106.0(2)
O1 C12 C7 99.5(2)
C11 C12 C7 120.0(2)
C14 C13 C7 105.6(2)
N2 C14 C13 105.0(2)
N2 C15 C16 117.1(3)
N2 C15 S1 121.8(3)
C16 C15 S1 121.1(2)
C15 C16 C17 116.4(3)
C16 C17 C11 111.3(3)
O3 C20 O4 122.8(4)
O3 C20 C9 122.2(4)
O4 C20 C9 114.5(3)

loop_
_geom_bond_atom_site_label_1
_geom_bond_atom_site_label_2
_geom_bond_distance
S1 C15 1.661(3)
O1 C9 1.436(3)
O1 C12 1.447(3)
O2 C3 1.358(4)
O2 C18 1.409(5)
O3 C20 1.171(5)
O4 C20 1.284(5)
O4 C21 1.457(5)
N1 C5 1.389(4)
N1 C19 1.445(4)
N1 C8 1.456(4)
N2 C15 1.333(4)
N2 C12 1.432(4)
N2 C14 1.471(4)
C1 C2 1.372(5)
C1 C6 1.384(4)
C2 C3 1.395(5)
C3 C4 1.384(4)
C4 C5 1.396(4)
C5 C6 1.382(4)
C6 C7 1.497(4)
C7 C13 1.544(4)
C7 C12 1.549(4)
C7 C8 1.554(4)
C8 C9 1.566(5)
C9 C20 1.493(5)
C9 C10 1.536(5)
C10 C11 1.547(5)
C11 C22 1.519(5)
C11 C12 1.530(4)
C11 C17 1.542(5)
C13 C14 1.512(4)
C15 C16 1.498(5)
C16 C17 1.512(5)

loop_
_geom_torsion_atom_site_label_1
_geom_torsion_atom_site_label_2
_geom_torsion_atom_site_label_3
_geom_torsion_atom_site_label_4
_geom_torsion
C6 C1 C2 C3 -1.1(5)
C18 O2 C3 C4 -0.2(6)
C18 O2 C3 C2 179.7(4)
C1 C2 C3 O2 -179.8(3)
C1 C2 C3 C4 0.1(5)
O2 C3 C4 C5 -180.0(3)
C2 C3 C4 C5 0.2(5)
C19 N1 C5 C6 -147.7(3)
C8 N1 C5 C6 -7.1(3)
C19 N1 C5 C4 33.6(5)
C8 N1 C5 C4 174.2(3)
C3 C4 C5 C6 0.5(4)
C3 C4 C5 N1 179.1(3)
N1 C5 C6 C1 179.8(3)
C4 C5 C6 C1 -1.4(4)
N1 C5 C6 C7 3.4(3)
C4 C5 C6 C7 -177.9(3)
C2 C1 C6 C5 1.7(4)
C2 C1 C6 C7 177.2(3)
C5 C6 C7 C13 130.1(3)
C1 C6 C7 C13 -45.8(4)
C5 C6 C7 C12 -109.4(3)
C1 C6 C7 C12 74.7(4)
C5 C6 C7 C8 1.5(3)
C1 C6 C7 C8 -174.4(3)
C5 N1 C8 C7 7.7(3)
C19 N1 C8 C7 149.5(3)
C5 N1 C8 C9 119.2(3)
C19 N1 C8 C9 -99.0(4)
C6 C7 C8 N1 -5.5(3)
C13 C7 C8 N1 -133.1(3)
C12 C7 C8 N1 119.7(2)
C6 C7 C8 C9 -127.8(2)
C13 C7 C8 C9 104.6(3)
C12 C7 C8 C9 -2.6(3)
C12 O1 C9 C20 -178.9(3)
C12 O1 C9 C10 -54.0(3)
C12 O1 C9 C8 60.6(2)
N1 C8 C9 O1 -149.6(2)
C7 C8 C9 O1 -34.9(3)
N1 C8 C9 C20 89.8(3)
C7 C8 C9 C20 -155.5(3)
N1 C8 C9 C10 -41.8(3)
C7 C8 C9 C10 72.9(3)
O1 C9 C10 C11 27.9(3)
C20 C9 C10 C11 151.3(3)
C8 C9 C10 C11 -78.3(3)
C9 C10 C11 C22 133.5(3)
C9 C10 C11 C12 8.4(3)
C9 C10 C11 C17 -100.5(3)
C15 N2 C12 O1 -94.5(3)
C14 N2 C12 O1 86.3(3)
C15 N2 C12 C11 21.4(4)
C14 N2 C12 C11 -157.8(3)
C15 N2 C12 C7 158.7(3)
C14 N2 C12 C7 -20.5(3)
C9 O1 C12 N2 -173.7(2)
C9 O1 C12 C11 61.0(3)
C9 O1 C12 C7 -62.6(2)
C22 C11 C12 N2 74.4(4)
C17 C11 C12 N2 -47.8(3)
C10 C11 C12 N2 -162.7(3)
C22 C11 C12 O1 -165.2(3)
C17 C11 C12 O1 72.6(3)
C10 C11 C12 O1 -42.3(3)
C22 C11 C12 C7 -56.7(4)
C17 C11 C12 C7 -178.9(3)
C10 C11 C12 C7 66.2(3)
C6 C7 C12 N2 -94.7(3)
C13 C7 C12 N2 33.1(3)
C8 C7 C12 N2 153.4(2)
C6 C7 C12 O1 150.9(2)
C13 C7 C12 O1 -81.3(2)
C8 C7 C12 O1 39.0(2)
C6 C7 C12 C11 41.2(4)
C13 C7 C12 C11 169.0(3)
C8 C7 C12 C11 -70.7(3)
C6 C7 C13 C14 97.2(3)
C12 C7 C13 C14 -34.0(3)
C8 C7 C13 C14 -141.7(3)
C15 N2 C14 C13 179.1(3)
C12 N2 C14 C13 -1.6(3)
C7 C13 C14 N2 23.2(3)
C12 N2 C15 C16 -2.7(4)
C14 N2 C15 C16 176.5(3)
C12 N2 C15 S1 178.6(2)
C14 N2 C15 S1 -2.3(4)
N2 C15 C16 C17 15.6(5)
S1 C15 C16 C17 -165.7(3)
C15 C16 C17 C11 -46.2(5)
C22 C11 C17 C16 -67.8(4)
C12 C11 C17 C16 58.8(4)
C10 C11 C17 C16 164.2(3)
C21 O4 C20 O3 -5.1(9)
C21 O4 C20 C9 -177.0(5)
O1 C9 C20 O3 -167.1(5)
C10 C9 C20 O3 75.3(7)
C8 C9 C20 O3 -54.2(7)
O1 C9 C20 O4 4.8(6)
C10 C9 C20 O4 -112.8(4)
C8 C9 C20 O4 117.7(4)
